data_4102237
loop_
_publ_author_name
'Changle Chen'
'Shuji Luo'
'Richard F. Jordan'

_publ_section_title
;
 Cationic Polymerization and Insertion Chemistry in the Reactions of Vinyl
 Ethers with (\a-Diimine)PdMe+ Species
;
_journal_name_full 'Journal of the American Chemical Society'
_journal_page_first 5273
_journal_page_last 5284
_journal_paper_doi 10.1021/ja100491y
_journal_volume 132
_journal_year 2010
_chemical_formula_sum 'C55 H40 B F20 N2 Pd'
_chemical_formula_weight 1226.10
_chemical_name_systematic
; 
 ? 
;
_space_group_IT_number 14
_symmetry_space_group_name_Hall '-P 2ybc'
_symmetry_space_group_name_H-M 'P 1 21/c 1'
_atom_sites_solution_hydrogens geom
_atom_sites_solution_primary direct
_atom_sites_solution_secondary difmap
_audit_creation_method SHELXL-97
_cell_angle_alpha 90.00
_cell_angle_beta 121.573(10)
_cell_angle_gamma 90.00
_cell_formula_units_Z 4
_cell_length_a 15.922(3)
_cell_length_b 20.076(4)
_cell_length_c 19.176(3)
_cell_measurement_reflns_used 1024
_cell_measurement_temperature 100(2)
_cell_measurement_theta_max 28.34
_cell_measurement_theta_min 1.50
_cell_volume 5222.3(17)
_computing_structure_refinement 'SHELXL-97 (Sheldrick, 1997)'
_computing_structure_solution 'SHELXS-97 (Sheldrick, 1990)'
_diffrn_ambient_temperature 100(2)
_diffrn_measured_fraction_theta_full 0.979
_diffrn_measured_fraction_theta_max 0.979
_diffrn_radiation_monochromator graphite
_diffrn_radiation_source 'fine-focus sealed tube'
_diffrn_radiation_type MoK\a
_diffrn_radiation_wavelength 0.71073
_diffrn_reflns_av_R_equivalents 0.0463
_diffrn_reflns_av_sigmaI/netI 0.0601
_diffrn_reflns_limit_h_max 21
_diffrn_reflns_limit_h_min -20
_diffrn_reflns_limit_k_max 26
_diffrn_reflns_limit_k_min -26
_diffrn_reflns_limit_l_max 25
_diffrn_reflns_limit_l_min -25
_diffrn_reflns_number 61552
_diffrn_reflns_theta_full 28.34
_diffrn_reflns_theta_max 28.34
_diffrn_reflns_theta_min 1.50
_exptl_absorpt_coefficient_mu 0.467
_exptl_absorpt_correction_T_max 0.8922
_exptl_absorpt_correction_T_min 0.8353
_exptl_absorpt_correction_type multi-scan
_exptl_absorpt_process_details
;
absorption corrections were made based on correspondance of
equivalent intensities usingprogram SADABS (G. Sheldrick, Bruker 
Analytical X-ray Systems, Madison, WI)
;
_exptl_crystal_density_diffrn 1.559
_exptl_crystal_density_method 'not measured'
_exptl_crystal_F_000 2460
_exptl_crystal_size_max 0.40
_exptl_crystal_size_mid 0.25
_exptl_crystal_size_min 0.25
_refine_diff_density_max 0.788
_refine_diff_density_min -1.166
_refine_diff_density_rms 0.074
_refine_ls_extinction_method none
_refine_ls_goodness_of_fit_ref 0.982
_refine_ls_hydrogen_treatment constr
_refine_ls_matrix_type full
_refine_ls_number_parameters 711
_refine_ls_number_reflns 12760
_refine_ls_number_restraints 0
_refine_ls_restrained_S_all 0.982
_refine_ls_R_factor_all 0.0664
_refine_ls_R_factor_gt 0.0435
_refine_ls_shift/su_max 0.002
_refine_ls_shift/su_mean 0.000
_refine_ls_structure_factor_coef Fsqd
_refine_ls_weighting_details 'calc w=1/[\s^2^(Fo^2^)+(0.0478P)^2^+0.0000P] where P=(Fo^2^+2Fc^2^)/3'
_refine_ls_weighting_scheme calc
_refine_ls_wR_factor_gt 0.0972
_refine_ls_wR_factor_ref 0.1042
_reflns_number_gt 9422
_reflns_number_total 12760
_reflns_threshold_expression >2sigma(I)
_cod_data_source_file ja100491y_si_001.cif
_cod_data_source_block shuj02s
_cod_original_cell_volume 5222.3(16)
_cod_database_code 4102237

loop_
_symmetry_equiv_pos_as_xyz
'x, y, z'
'-x, y+1/2, -z+1/2'
'-x, -y, -z'
'x, -y-1/2, z-1/2'

loop_
_atom_site_label
_atom_site_type_symbol
_atom_site_fract_x
_atom_site_fract_y
_atom_site_fract_z
_atom_site_U_iso_or_equiv
_atom_site_adp_type
_atom_site_occupancy
_atom_site_symmetry_multiplicity
_atom_site_calc_flag
_atom_site_refinement_flags
B1 B 0.7877(2) 0.84106(14) 0.44290(17) 0.0185(6) Uani 1 1 d .
C1 C 0.3432(2) 0.66546(12) 0.47379(15) 0.0225(6) Uani 1 1 d .
C2 C 0.27720(19) 0.62229(13) 0.47830(16) 0.0243(6) Uani 1 1 d .
C3 C 0.3131(2) 0.55986(14) 0.51313(17) 0.0302(7) Uani 1 1 d .
H3 H 0.2705 0.5296 0.5178 0.036 Uiso 1 1 calc R
C4 C 0.4081(2) 0.54114(14) 0.54067(17) 0.0301(7) Uani 1 1 d .
H4 H 0.4305 0.4982 0.5639 0.036 Uiso 1 1 calc R
C5 C 0.4714(2) 0.58441(13) 0.53490(17) 0.0279(6) Uani 1 1 d .
H5 H 0.5372 0.5707 0.5543 0.034 Uiso 1 1 calc R
C6 C 0.4410(2) 0.64786(13) 0.50115(16) 0.0247(6) Uani 1 1 d .
C7 C 0.1721(2) 0.64223(14) 0.44937(18) 0.0306(7) Uani 1 1 d .
H7 H 0.1577 0.6839 0.4185 0.037 Uiso 1 1 d R
C8 C 0.1599(3) 0.65455(19) 0.5217(2) 0.0525(10) Uani 1 1 d .
H8A H 0.1735 0.6142 0.5527 0.063 Uiso 1 1 d R
H8B H 0.0934 0.6685 0.5021 0.063 Uiso 1 1 d R
H8C H 0.2048 0.6887 0.5559 0.063 Uiso 1 1 d R
C9 C 0.0986(3) 0.58971(19) 0.3928(3) 0.0775(15) Uani 1 1 d .
H9A H 0.1059 0.5831 0.3467 0.093 Uiso 1 1 d R
H9B H 0.0327 0.6045 0.3741 0.093 Uiso 1 1 d R
H9C H 0.1109 0.5485 0.4221 0.093 Uiso 1 1 d R
C10 C 0.5089(2) 0.69448(13) 0.49077(18) 0.0291(6) Uani 1 1 d .
H10 H 0.4946 0.7409 0.5006 0.035 Uiso 1 1 calc R
C11 C 0.6182(2) 0.68140(16) 0.5509(2) 0.0478(9) Uani 1 1 d .
H11A H 0.6321 0.6841 0.6070 0.072 Uiso 1 1 calc R
H11B H 0.6574 0.7148 0.5431 0.072 Uiso 1 1 calc R
H11C H 0.6352 0.6369 0.5412 0.072 Uiso 1 1 calc R
C12 C 0.4864(3) 0.69142(16) 0.4029(2) 0.0422(8) Uani 1 1 d .
H12A H 0.5018 0.6468 0.3919 0.063 Uiso 1 1 calc R
H12B H 0.5266 0.7244 0.3957 0.063 Uiso 1 1 calc R
H12C H 0.4164 0.7010 0.3647 0.063 Uiso 1 1 calc R
C13 C 0.32454(18) 0.78378(13) 0.47294(15) 0.0194(5) Uani 1 1 d .
C14 C 0.37824(18) 0.79020(8) 0.56364(9) 0.0233(6) Uani 1 1 d .
H14A H 0.3970 0.7459 0.5886 0.035 Uiso 1 1 calc R
H14B H 0.3355 0.8117 0.5795 0.035 Uiso 1 1 calc R
H14C H 0.4376 0.8172 0.5826 0.035 Uiso 1 1 calc R
C15 C 0.28561(13) 0.84542(7) 0.42052(9) 0.0190(5) Uani 1 1 d R
C16 C 0.30484(13) 0.91242(7) 0.46014(9) 0.0259(6) Uani 1 1 d R
H16A H 0.2723 0.9460 0.4188 0.039 Uiso 1 1 d R
H16B H 0.3745 0.9208 0.4908 0.039 Uiso 1 1 d R
H16C H 0.2800 0.9135 0.4962 0.039 Uiso 1 1 d R
C17 C 0.19558(19) 0.88898(13) 0.28364(16) 0.0216(6) Uani 1 1 d .
C18 C 0.0948(2) 0.90119(13) 0.24605(17) 0.0254(6) Uani 1 1 d .
C19 C 0.0533(2) 0.94658(15) 0.18209(19) 0.0342(7) Uani 1 1 d .
H19 H -0.0153 0.9557 0.1551 0.041 Uiso 1 1 calc R
C20 C 0.1090(2) 0.97863(15) 0.15683(19) 0.0359(7) Uani 1 1 d .
H20 H 0.0787 1.0091 0.1124 0.043 Uiso 1 1 calc R
C21 C 0.2085(2) 0.96676(14) 0.19569(18) 0.0329(7) Uani 1 1 d .
H21 H 0.2465 0.9900 0.1784 0.040 Uiso 1 1 calc R
C22 C 0.2550(2) 0.92119(13) 0.26022(17) 0.0253(6) Uani 1 1 d .
C23 C 0.3652(2) 0.90945(14) 0.30062(18) 0.0295(7) Uani 1 1 d .
H23 H 0.3849 0.8750 0.3442 0.035 Uiso 1 1 calc R
C24 C 0.3901(2) 0.8827(2) 0.2392(2) 0.0541(10) Uani 1 1 d .
H24A H 0.3561 0.8402 0.2171 0.081 Uiso 1 1 calc R
H24B H 0.4615 0.8759 0.2666 0.081 Uiso 1 1 calc R
H24C H 0.3687 0.9147 0.1945 0.081 Uiso 1 1 calc R
C25 C 0.4230(2) 0.97273(15) 0.3415(2) 0.0412(8) Uani 1 1 d .
H25A H 0.4074 1.0067 0.2997 0.062 Uiso 1 1 calc R
H25B H 0.4938 0.9630 0.3710 0.062 Uiso 1 1 calc R
H25C H 0.4049 0.9892 0.3800 0.062 Uiso 1 1 calc R
C26 C 0.0320(2) 0.86992(14) 0.27583(18) 0.0294(7) Uani 1 1 d .
H26 H 0.0733 0.8384 0.3197 0.035 Uiso 1 1 d R
C27 C -0.0567(3) 0.8320(2) 0.2090(2) 0.0651(12) Uani 1 1 d .
H27A H -0.0949 0.8149 0.2305 0.078 Uiso 1 1 d R
H27B H -0.0343 0.7957 0.1902 0.078 Uiso 1 1 d R
H27C H -0.0966 0.8615 0.1642 0.078 Uiso 1 1 d R
C28 C -0.0025(2) 0.92309(15) 0.31109(19) 0.0375(7) Uani 1 1 d .
H28A H 0.0548 0.9463 0.3555 0.056 Uiso 1 1 calc R
H28B H -0.0402 0.9024 0.3325 0.056 Uiso 1 1 calc R
H28C H -0.0444 0.9550 0.2681 0.056 Uiso 1 1 calc R
C29 C 0.2005(4) 0.63933(19) 0.2569(2) 0.101(2) Uani 1 1 d .
C31 C 0.1440(3) 0.73981(18) 0.17627(18) 0.0539(10) Uani 1 1 d .
C32 C 0.90545(18) 0.85398(12) 0.47794(15) 0.0183(5) Uani 1 1 d .
C33 C 0.95022(18) 0.91076(12) 0.52426(15) 0.0188(5) Uani 1 1 d .
C34 C 1.04681(19) 0.92845(13) 0.55524(15) 0.0210(6) Uani 1 1 d .
C35 C 1.10335(18) 0.89001(13) 0.53654(15) 0.0217(6) Uani 1 1 d .
C36 C 1.06228(19) 0.83493(13) 0.48794(16) 0.0234(6) Uani 1 1 d .
C37 C 0.96632(19) 0.81745(12) 0.46089(15) 0.0205(5) Uani 1 1 d .
C38 C 0.74918(18) 0.76511(12) 0.40682(15) 0.0189(5) Uani 1 1 d .
C39 C 0.79884(19) 0.71038(13) 0.45642(16) 0.0229(6) Uani 1 1 d .
C40 C 0.7668(2) 0.64535(13) 0.43743(17) 0.0272(6) Uani 1 1 d .
C41 C 0.6802(2) 0.63196(12) 0.36580(17) 0.0239(6) Uani 1 1 d .
C42 C 0.62825(19) 0.68338(13) 0.31399(16) 0.0220(6) Uani 1 1 d .
C43 C 0.66308(19) 0.74802(12) 0.33517(16) 0.0204(6) Uani 1 1 d .
C44 C 0.73426(18) 0.89930(12) 0.37121(15) 0.0192(5) Uani 1 1 d .
C45 C 0.74168(18) 0.89533(13) 0.30223(16) 0.0218(6) Uani 1 1 d .
C46 C 0.7055(2) 0.94252(14) 0.24114(16) 0.0270(6) Uani 1 1 d .
C47 C 0.6562(2) 0.99668(14) 0.24561(17) 0.0300(7) Uani 1 1 d .
C48 C 0.64813(19) 1.00454(13) 0.31276(18) 0.0269(6) Uani 1 1 d .
C49 C 0.68904(19) 0.95682(13) 0.37416(16) 0.0223(6) Uani 1 1 d .
C50 C 0.7602(2) 0.84678(12) 0.51533(16) 0.0211(6) Uani 1 1 d .
C51 C 0.6624(2) 0.85122(13) 0.49331(17) 0.0250(6) Uani 1 1 d .
C52 C 0.6313(2) 0.85825(14) 0.5474(2) 0.0317(7) Uani 1 1 d .
C53 C 0.6983(3) 0.85705(15) 0.6294(2) 0.0370(8) Uani 1 1 d .
C54 C 0.7958(2) 0.84948(15) 0.65554(18) 0.0344(7) Uani 1 1 d .
C55 C 0.8243(2) 0.84434(13) 0.59891(17) 0.0263(6) Uani 1 1 d .
C30A C 0.1469(6) 0.6812(4) 0.2007(5) 0.0485(18) Uiso 0.50 1 d P
C30B C 0.1977(5) 0.6783(3) 0.2055(4) 0.0329(14) Uiso 0.50 1 d P
F1 F 0.89708(10) 0.95277(7) 0.54176(9) 0.0247(3) Uani 1 1 d .
F2 F 1.08697(11) 0.98199(7) 0.60397(9) 0.0272(4) Uani 1 1 d .
F3 F 1.19866(11) 0.90502(8) 0.56648(9) 0.0303(4) Uani 1 1 d .
F4 F 1.11780(11) 0.79854(8) 0.46741(10) 0.0331(4) Uani 1 1 d .
F5 F 0.93339(11) 0.76182(7) 0.41420(9) 0.0274(4) Uani 1 1 d .
F6 F 0.88353(12) 0.72039(7) 0.52861(9) 0.0325(4) Uani 1 1 d .
F7 F 0.81901(13) 0.59525(8) 0.48845(11) 0.0406(4) Uani 1 1 d .
F8 F 0.64571(12) 0.56913(7) 0.34724(10) 0.0332(4) Uani 1 1 d .
F9 F 0.54198(11) 0.67110(7) 0.24461(9) 0.0285(4) Uani 1 1 d .
F10 F 0.60537(10) 0.79495(7) 0.28014(9) 0.0247(3) Uani 1 1 d .
F11 F 0.78622(11) 0.84179(7) 0.29251(9) 0.0258(3) Uani 1 1 d .
F12 F 0.71942(12) 0.93642(8) 0.17803(9) 0.0371(4) Uani 1 1 d .
F13 F 0.61813(13) 1.04249(8) 0.18530(10) 0.0425(5) Uani 1 1 d .
F14 F 0.60306(12) 1.05846(8) 0.31947(11) 0.0371(4) Uani 1 1 d .
F15 F 0.68147(11) 0.97124(7) 0.43963(9) 0.0261(3) Uani 1 1 d .
F16 F 0.59069(11) 0.85024(7) 0.41261(10) 0.0281(4) Uani 1 1 d .
F17 F 0.53384(13) 0.86501(8) 0.51947(12) 0.0410(5) Uani 1 1 d .
F18 F 0.66874(16) 0.86175(10) 0.68316(12) 0.0536(5) Uani 1 1 d .
F19 F 0.86352(15) 0.84641(10) 0.73609(10) 0.0502(5) Uani 1 1 d .
F20 F 0.92268(11) 0.83732(8) 0.63177(9) 0.0312(4) Uani 1 1 d .
N1 N 0.30665(16) 0.72878(10) 0.43325(13) 0.0213(5) Uani 1 1 d .
N2 N 0.23800(16) 0.83547(10) 0.34333(13) 0.0205(5) Uani 1 1 d .
Pd1 Pd 0.224452(16) 0.737221(10) 0.305725(12) 0.02544(7) Uani 1 1 d .

loop_
_atom_site_aniso_label
_atom_site_aniso_U_11
_atom_site_aniso_U_22
_atom_site_aniso_U_33
_atom_site_aniso_U_23
_atom_site_aniso_U_13
_atom_site_aniso_U_12
B1 0.0184(15) 0.0166(15) 0.0205(15) -0.0021(11) 0.0101(13) -0.0006(11)
C1 0.0271(15) 0.0163(13) 0.0199(13) 0.0008(10) 0.0094(12) 0.0000(11)
C2 0.0243(14) 0.0172(13) 0.0281(15) -0.0023(11) 0.0114(12) -0.0014(11)
C3 0.0312(16) 0.0200(14) 0.0390(17) 0.0010(12) 0.0182(14) -0.0056(12)
C4 0.0345(17) 0.0178(14) 0.0367(17) 0.0078(12) 0.0178(14) 0.0032(12)
C5 0.0247(15) 0.0217(15) 0.0341(16) 0.0045(12) 0.0131(13) 0.0056(12)
C6 0.0256(15) 0.0186(14) 0.0283(15) -0.0012(11) 0.0129(12) -0.0018(11)
C7 0.0242(15) 0.0218(15) 0.0390(17) 0.0026(12) 0.0119(14) -0.0010(12)
C8 0.037(2) 0.070(3) 0.062(2) 0.021(2) 0.0339(19) 0.0115(18)
C9 0.028(2) 0.048(2) 0.102(3) -0.021(2) -0.004(2) -0.0044(18)
C10 0.0327(16) 0.0174(14) 0.0427(17) 0.0030(12) 0.0235(14) -0.0005(12)
C11 0.0335(18) 0.0295(18) 0.077(3) 0.0055(17) 0.0265(19) -0.0037(14)
C12 0.059(2) 0.0330(18) 0.059(2) -0.0019(16) 0.048(2) -0.0036(16)
C13 0.0181(13) 0.0211(13) 0.0221(13) -0.0003(10) 0.0126(11) -0.0013(10)
C14 0.0233(14) 0.0254(14) 0.0207(13) -0.0012(11) 0.0112(12) -0.0014(11)
C15 0.0184(13) 0.0178(13) 0.0263(14) -0.0016(11) 0.0155(12) -0.0010(10)
C16 0.0323(16) 0.0193(14) 0.0314(15) -0.0015(11) 0.0204(13) -0.0006(12)
C17 0.0246(14) 0.0180(13) 0.0234(13) 0.0022(11) 0.0134(12) 0.0033(11)
C18 0.0253(15) 0.0242(15) 0.0310(15) 0.0044(12) 0.0177(13) 0.0057(11)
C19 0.0243(16) 0.0364(18) 0.0439(18) 0.0150(14) 0.0193(14) 0.0131(13)
C20 0.0341(17) 0.0362(18) 0.0416(18) 0.0212(14) 0.0228(15) 0.0149(14)
C21 0.0313(16) 0.0315(17) 0.0442(18) 0.0151(14) 0.0255(15) 0.0077(13)
C22 0.0250(15) 0.0225(14) 0.0326(15) 0.0047(12) 0.0181(13) 0.0048(11)
C23 0.0223(15) 0.0314(16) 0.0356(16) 0.0084(13) 0.0156(13) 0.0041(12)
C24 0.0287(18) 0.086(3) 0.046(2) 0.001(2) 0.0188(17) 0.0203(19)
C25 0.0284(17) 0.0378(19) 0.053(2) 0.0102(16) 0.0182(16) -0.0024(14)
C26 0.0282(16) 0.0292(16) 0.0387(17) 0.0100(13) 0.0229(14) 0.0069(12)
C27 0.081(3) 0.070(3) 0.079(3) -0.042(2) 0.066(3) -0.044(2)
C28 0.0440(19) 0.0371(18) 0.0434(19) -0.0083(15) 0.0312(16) -0.0054(15)
C29 0.174(5) 0.029(2) 0.033(2) -0.0226(17) 0.009(3) 0.019(3)
C31 0.075(3) 0.052(2) 0.0153(15) -0.0104(15) 0.0098(17) 0.011(2)
C32 0.0196(13) 0.0184(13) 0.0176(12) 0.0011(10) 0.0102(11) -0.0006(10)
C33 0.0190(13) 0.0177(13) 0.0215(13) 0.0025(10) 0.0119(11) 0.0023(10)
C34 0.0233(14) 0.0190(13) 0.0168(13) 0.0001(10) 0.0078(11) -0.0022(11)
C35 0.0165(13) 0.0247(14) 0.0225(14) 0.0047(11) 0.0092(11) -0.0010(11)
C36 0.0229(14) 0.0252(15) 0.0239(14) 0.0031(11) 0.0134(12) 0.0058(11)
C37 0.0210(14) 0.0185(13) 0.0206(13) 0.0001(10) 0.0099(11) -0.0002(11)
C38 0.0209(13) 0.0170(12) 0.0225(13) -0.0012(11) 0.0139(11) -0.0016(11)
C39 0.0216(14) 0.0225(14) 0.0223(14) -0.0018(11) 0.0098(12) -0.0022(11)
C40 0.0315(16) 0.0165(14) 0.0351(16) 0.0053(12) 0.0185(14) 0.0049(12)
C41 0.0320(16) 0.0139(13) 0.0339(16) -0.0055(11) 0.0228(14) -0.0055(11)
C42 0.0191(13) 0.0269(15) 0.0222(13) -0.0079(11) 0.0124(11) -0.0051(11)
C43 0.0228(14) 0.0177(14) 0.0261(14) -0.0006(10) 0.0165(12) 0.0006(10)
C44 0.0154(13) 0.0157(13) 0.0247(14) -0.0016(10) 0.0093(11) -0.0041(10)
C45 0.0165(13) 0.0194(14) 0.0260(14) -0.0015(11) 0.0085(11) -0.0013(10)
C46 0.0250(15) 0.0285(16) 0.0235(14) 0.0017(12) 0.0099(12) -0.0075(12)
C47 0.0227(15) 0.0222(15) 0.0309(16) 0.0084(12) 0.0042(13) -0.0038(12)
C48 0.0186(14) 0.0159(14) 0.0383(16) -0.0019(12) 0.0094(13) -0.0021(11)
C49 0.0178(13) 0.0178(13) 0.0279(14) -0.0045(11) 0.0097(12) -0.0054(10)
C50 0.0280(15) 0.0131(13) 0.0267(14) -0.0018(10) 0.0175(12) -0.0030(10)
C51 0.0286(15) 0.0169(14) 0.0325(15) -0.0024(11) 0.0180(13) -0.0031(11)
C52 0.0368(18) 0.0213(15) 0.054(2) -0.0019(14) 0.0354(16) -0.0030(13)
C53 0.060(2) 0.0308(17) 0.0434(19) -0.0017(14) 0.0431(18) -0.0045(15)
C54 0.047(2) 0.0331(17) 0.0273(16) -0.0022(13) 0.0223(15) -0.0063(14)
C55 0.0301(16) 0.0214(14) 0.0308(15) -0.0002(12) 0.0183(13) -0.0021(12)
F1 0.0219(8) 0.0202(8) 0.0321(9) -0.0056(6) 0.0141(7) -0.0006(6)
F2 0.0232(8) 0.0222(8) 0.0302(9) -0.0062(7) 0.0096(7) -0.0073(7)
F3 0.0163(8) 0.0359(10) 0.0361(9) -0.0024(7) 0.0118(7) -0.0045(7)
F4 0.0235(9) 0.0388(10) 0.0412(10) -0.0070(8) 0.0200(8) 0.0042(7)
F5 0.0245(8) 0.0236(8) 0.0333(9) -0.0094(7) 0.0145(7) -0.0004(7)
F6 0.0305(9) 0.0242(9) 0.0280(9) 0.0037(7) 0.0050(8) -0.0021(7)
F7 0.0458(11) 0.0183(9) 0.0450(11) 0.0065(8) 0.0150(9) 0.0015(8)
F8 0.0414(10) 0.0164(8) 0.0449(10) -0.0072(7) 0.0247(9) -0.0069(7)
F9 0.0256(9) 0.0274(9) 0.0288(9) -0.0092(7) 0.0116(7) -0.0091(7)
F10 0.0215(8) 0.0206(8) 0.0259(8) 0.0012(6) 0.0082(7) -0.0005(6)
F11 0.0288(9) 0.0265(9) 0.0265(8) -0.0011(7) 0.0174(7) 0.0004(7)
F12 0.0431(10) 0.0419(11) 0.0263(9) 0.0052(8) 0.0181(8) -0.0058(8)
F13 0.0384(10) 0.0314(10) 0.0413(10) 0.0176(8) 0.0095(9) 0.0008(8)
F14 0.0278(9) 0.0173(8) 0.0549(11) 0.0026(8) 0.0139(8) 0.0049(7)
F15 0.0275(9) 0.0183(8) 0.0354(9) -0.0053(7) 0.0184(7) -0.0004(6)
F16 0.0210(8) 0.0272(9) 0.0376(9) -0.0035(7) 0.0164(8) -0.0033(7)
F17 0.0407(11) 0.0347(10) 0.0704(13) -0.0027(9) 0.0449(10) -0.0024(8)
F18 0.0772(15) 0.0586(13) 0.0591(13) -0.0017(10) 0.0592(12) -0.0017(11)
F19 0.0645(13) 0.0636(13) 0.0275(10) -0.0006(9) 0.0276(10) -0.0044(11)
F20 0.0285(9) 0.0391(10) 0.0241(8) 0.0007(7) 0.0124(7) -0.0008(7)
N1 0.0234(12) 0.0158(11) 0.0212(11) -0.0005(9) 0.0094(10) -0.0002(9)
N2 0.0254(12) 0.0171(11) 0.0217(11) 0.0030(9) 0.0141(10) 0.0039(9)
Pd1 0.03323(13) 0.01888(11) 0.01805(11) -0.00277(8) 0.00917(9) 0.00382(9)

loop_
_atom_type_symbol
_atom_type_description
_atom_type_scat_dispersion_real
_atom_type_scat_dispersion_imag
_atom_type_scat_source
C C 0.0033 0.0016 'International Tables Vol C Tables 4.2.6.8 and 6.1.1.4'
H H 0.0000 0.0000 'International Tables Vol C Tables 4.2.6.8 and 6.1.1.4'
B B 0.0013 0.0007 'International Tables Vol C Tables 4.2.6.8 and 6.1.1.4'
F F 0.0171 0.0103 'International Tables Vol C Tables 4.2.6.8 and 6.1.1.4'
N N 0.0061 0.0033 'International Tables Vol C Tables 4.2.6.8 and 6.1.1.4'
Pd Pd -0.9988 1.0072 'International Tables Vol C Tables 4.2.6.8 and 6.1.1.4'

loop_
_geom_angle_atom_site_label_1
_geom_angle_atom_site_label_2
_geom_angle_atom_site_label_3
_geom_angle
C32 B1 C38 114.2(2)
C32 B1 C44 102.0(2)
C38 B1 C44 112.7(2)
C32 B1 C50 112.9(2)
C38 B1 C50 102.2(2)
C44 B1 C50 113.4(2)
C2 C1 C6 122.9(2)
C2 C1 N1 118.3(2)
C6 C1 N1 118.6(2)
C3 C2 C1 117.0(2)
C3 C2 C7 120.7(2)
C1 C2 C7 122.3(2)
C4 C3 C2 121.7(3)
C3 C4 C5 120.2(3)
C4 C5 C6 121.5(3)
C5 C6 C1 116.8(2)
C5 C6 C10 121.7(3)
C1 C6 C10 121.5(2)
C2 C7 C8 110.7(2)
C2 C7 C9 111.5(3)
C8 C7 C9 110.1(3)
C6 C10 C11 113.8(2)
C6 C10 C12 110.3(2)
C11 C10 C12 110.0(3)
N1 C13 C14 125.4(2)
N1 C13 C15 115.1(2)
C14 C13 C15 119.48(19)
N2 C15 C16 124.67(11)
N2 C15 C13 115.58(17)
C16 C15 C13 119.75(11)
C18 C17 C22 122.8(2)
C18 C17 N2 118.1(2)
C22 C17 N2 118.7(2)
C19 C18 C17 117.3(3)
C19 C18 C26 120.1(2)
C17 C18 C26 122.5(2)
C20 C19 C18 121.6(3)
C19 C20 C21 120.1(3)
C20 C21 C22 121.3(3)
C21 C22 C17 116.9(2)
C21 C22 C23 119.2(2)
C17 C22 C23 124.0(2)
C22 C23 C25 111.0(2)
C22 C23 C24 111.0(2)
C25 C23 C24 111.1(3)
C28 C26 C18 109.9(2)
C28 C26 C27 109.6(3)
C18 C26 C27 113.1(3)
C30B C29 Pd1 72.0(3)
C30A C29 Pd1 69.5(4)
C30A C31 Pd1 70.0(4)
C30B C31 Pd1 69.5(3)
C37 C32 C33 113.4(2)
C37 C32 B1 127.5(2)
C33 C32 B1 118.9(2)
F1 C33 C34 115.8(2)
F1 C33 C32 119.4(2)
C34 C33 C32 124.9(2)
F2 C34 C35 119.6(2)
F2 C34 C33 121.6(2)
C35 C34 C33 118.8(2)
F3 C35 C34 120.8(2)
F3 C35 C36 120.0(2)
C34 C35 C36 119.2(2)
F4 C36 C35 118.7(2)
F4 C36 C37 121.1(2)
C35 C36 C37 120.1(2)
F5 C37 C36 115.4(2)
F5 C37 C32 121.1(2)
C36 C37 C32 123.5(2)
C43 C38 C39 113.3(2)
C43 C38 B1 127.0(2)
C39 C38 B1 119.1(2)
F6 C39 C40 116.4(2)
F6 C39 C38 119.1(2)
C40 C39 C38 124.5(2)
F7 C40 C41 119.8(2)
F7 C40 C39 120.9(2)
C41 C40 C39 119.3(2)
F8 C41 C42 120.4(2)
F8 C41 C40 120.4(2)
C42 C41 C40 119.2(2)
F9 C42 C41 119.7(2)
F9 C42 C43 120.5(2)
C41 C42 C43 119.7(2)
F10 C43 C38 121.2(2)
F10 C43 C42 114.8(2)
C38 C43 C42 124.0(2)
C49 C44 C45 113.2(2)
C49 C44 B1 127.5(2)
C45 C44 B1 119.0(2)
F11 C45 C46 116.4(2)
F11 C45 C44 119.2(2)
C46 C45 C44 124.3(2)
F12 C46 C47 119.9(2)
F12 C46 C45 120.7(3)
C47 C46 C45 119.4(3)
F13 C47 C48 120.4(3)
F13 C47 C46 120.2(3)
C48 C47 C46 119.3(3)
F14 C48 C47 120.1(2)
F14 C48 C49 120.8(3)
C47 C48 C49 119.0(3)
F15 C49 C44 121.3(2)
F15 C49 C48 114.1(2)
C44 C49 C48 124.6(3)
C55 C50 C51 112.7(2)
C55 C50 B1 127.6(2)
C51 C50 B1 119.6(2)
F16 C51 C52 116.2(2)
F16 C51 C50 119.1(2)
C52 C51 C50 124.7(3)
F17 C52 C53 120.1(3)
F17 C52 C51 120.1(3)
C53 C52 C51 119.8(3)
F18 C53 C52 120.5(3)
F18 C53 C54 120.9(3)
C52 C53 C54 118.6(3)
F19 C54 C53 120.1(3)
F19 C54 C55 120.2(3)
C53 C54 C55 119.8(3)
F20 C55 C50 121.0(2)
F20 C55 C54 114.7(2)
C50 C55 C54 124.3(3)
C30B C30A C31 87.1(9)
C30B C30A C29 69.5(8)
C31 C30A C29 143.8(7)
C30B C30A Pd1 82.5(8)
C31 C30A Pd1 74.9(4)
C29 C30A Pd1 75.0(4)
C30A C30B C29 75.0(9)
C30A C30B C31 60.8(8)
C29 C30B C31 128.2(6)
C30A C30B Pd1 76.3(8)
C29 C30B Pd1 73.9(3)
C31 C30B Pd1 70.6(3)
C13 N1 C1 122.4(2)
C13 N1 Pd1 115.58(17)
C1 N1 Pd1 122.01(16)
C15 N2 C17 123.1(2)
C15 N2 Pd1 116.28(14)
C17 N2 Pd1 120.59(16)
C30A Pd1 N2 139.4(2)
C30A Pd1 N1 142.0(2)
N2 Pd1 N1 77.45(8)
C30A Pd1 C30B 21.2(2)
N2 Pd1 C30B 142.04(19)
N1 Pd1 C30B 136.63(19)
C30A Pd1 C31 35.0(2)
N2 Pd1 C31 105.89(11)
N1 Pd1 C31 176.51(11)
C30B Pd1 C31 39.9(2)
C30A Pd1 C29 35.6(2)
N2 Pd1 C29 174.97(13)
N1 Pd1 C29 107.38(12)
C30B Pd1 C29 34.1(2)
C31 Pd1 C29 69.31(15)

loop_
_geom_bond_atom_site_label_1
_geom_bond_atom_site_label_2
_geom_bond_distance
B1 C32 1.647(4)
B1 C38 1.654(4)
B1 C44 1.660(4)
B1 C50 1.664(4)
C1 C2 1.399(4)
C1 C6 1.404(4)
C1 N1 1.444(3)
C2 C3 1.394(4)
C2 C7 1.515(4)
C3 C4 1.368(4)
C4 C5 1.379(4)
C5 C6 1.395(4)
C6 C10 1.520(4)
C7 C8 1.518(4)
C7 C9 1.526(4)
C10 C11 1.524(4)
C10 C12 1.530(4)
C13 N1 1.286(3)
C13 C14 1.488(3)
C13 C15 1.508(3)
C15 N2 1.277(3)
C15 C16 1.4956
C17 C18 1.395(4)
C17 C22 1.400(4)
C17 N2 1.453(3)
C18 C19 1.387(4)
C18 C26 1.522(4)
C19 C20 1.373(4)
C20 C21 1.373(4)
C21 C22 1.399(4)
C22 C23 1.520(4)
C23 C25 1.523(4)
C23 C24 1.523(4)
C26 C28 1.513(4)
C26 C27 1.523(4)
C29 C30B 1.240(7)
C29 C30A 1.279(8)
C29 Pd1 2.124(3)
C31 C30A 1.257(8)
C31 C30B 1.439(7)
C31 Pd1 2.116(3)
C32 C37 1.384(3)
C32 C33 1.390(3)
C33 F1 1.355(3)
C33 C34 1.374(3)
C34 F2 1.346(3)
C34 C35 1.368(4)
C35 F3 1.346(3)
C35 C36 1.371(4)
C36 F4 1.354(3)
C36 C37 1.377(4)
C37 F5 1.354(3)
C38 C43 1.383(4)
C38 C39 1.396(4)
C39 F6 1.349(3)
C39 C40 1.380(4)
C40 F7 1.345(3)
C40 C41 1.370(4)
C41 F8 1.347(3)
C41 C42 1.370(4)
C42 F9 1.343(3)
C42 C43 1.386(3)
C43 F10 1.353(3)
C44 C49 1.378(3)
C44 C45 1.391(3)
C45 F11 1.353(3)
C45 C46 1.377(4)
C46 F12 1.345(3)
C46 C47 1.369(4)
C47 F13 1.348(3)
C47 C48 1.369(4)
C48 F14 1.342(3)
C48 C49 1.388(4)
C49 F15 1.354(3)
C50 C55 1.378(4)
C50 C51 1.387(4)
C51 F16 1.360(3)
C51 C52 1.371(4)
C52 F17 1.358(3)
C52 C53 1.361(4)
C53 F18 1.343(3)
C53 C54 1.366(4)
C54 F19 1.345(3)
C54 C55 1.383(4)
C55 F20 1.356(3)
C30A C30B 0.767(8)
C30A Pd1 2.059(7)
C30B Pd1 2.102(6)
N1 Pd1 2.091(2)
N2 Pd1 2.072(2)

loop_
_geom_torsion_atom_site_label_1
_geom_torsion_atom_site_label_2
_geom_torsion_atom_site_label_3
_geom_torsion_atom_site_label_4
_geom_torsion
C6 C1 C2 C3 1.1(4)
N1 C1 C2 C3 176.0(2)
C6 C1 C2 C7 179.3(3)
N1 C1 C2 C7 -5.8(4)
C1 C2 C3 C4 -0.9(4)
C7 C2 C3 C4 -179.1(3)
C2 C3 C4 C5 0.4(5)
C3 C4 C5 C6 0.0(4)
C4 C5 C6 C1 0.3(4)
C4 C5 C6 C10 -176.9(3)
C2 C1 C6 C5 -0.8(4)
N1 C1 C6 C5 -175.7(2)
C2 C1 C6 C10 176.4(3)
N1 C1 C6 C10 1.5(4)
C3 C2 C7 C8 71.5(3)
C1 C2 C7 C8 -106.6(3)
C3 C2 C7 C9 -51.5(4)
C1 C2 C7 C9 130.4(3)
C5 C6 C10 C11 -25.8(4)
C1 C6 C10 C11 157.1(3)
C5 C6 C10 C12 98.4(3)
C1 C6 C10 C12 -78.7(3)
N1 C13 C15 N2 1.4(3)
C14 C13 C15 N2 -178.1(2)
N1 C13 C15 C16 -178.07(15)
C14 C13 C15 C16 2.5(3)
C22 C17 C18 C19 1.1(4)
N2 C17 C18 C19 -172.1(2)
C22 C17 C18 C26 -175.4(3)
N2 C17 C18 C26 11.5(4)
C17 C18 C19 C20 -0.4(4)
C26 C18 C19 C20 176.2(3)
C18 C19 C20 C21 -0.8(5)
C19 C20 C21 C22 1.4(5)
C20 C21 C22 C17 -0.7(4)
C20 C21 C22 C23 179.4(3)
C18 C17 C22 C21 -0.6(4)
N2 C17 C22 C21 172.6(2)
C18 C17 C22 C23 179.3(3)
N2 C17 C22 C23 -7.6(4)
C21 C22 C23 C25 63.2(4)
C17 C22 C23 C25 -116.7(3)
C21 C22 C23 C24 -60.9(4)
C17 C22 C23 C24 119.2(3)
C19 C18 C26 C28 -64.1(4)
C17 C18 C26 C28 112.2(3)
C19 C18 C26 C27 58.6(4)
C17 C18 C26 C27 -125.0(3)
C38 B1 C32 C37 19.2(4)
C44 B1 C32 C37 -102.7(3)
C50 B1 C32 C37 135.3(3)
C38 B1 C32 C33 -167.2(2)
C44 B1 C32 C33 71.0(3)
C50 B1 C32 C33 -51.1(3)
C37 C32 C33 F1 176.7(2)
B1 C32 C33 F1 2.2(3)
C37 C32 C33 C34 -3.7(4)
B1 C32 C33 C34 -178.1(2)
F1 C33 C34 F2 3.9(3)
C32 C33 C34 F2 -175.7(2)
F1 C33 C34 C35 -176.8(2)
C32 C33 C34 C35 3.5(4)
F2 C34 C35 F3 0.2(4)
C33 C34 C35 F3 -179.1(2)
F2 C34 C35 C36 178.9(2)
C33 C34 C35 C36 -0.3(4)
F3 C35 C36 F4 -3.5(4)
C34 C35 C36 F4 177.7(2)
F3 C35 C36 C37 176.5(2)
C34 C35 C36 C37 -2.3(4)
F4 C36 C37 F5 0.8(4)
C35 C36 C37 F5 -179.2(2)
F4 C36 C37 C32 -177.9(2)
C35 C36 C37 C32 2.1(4)
C33 C32 C37 F5 -177.9(2)
B1 C32 C37 F5 -4.0(4)
C33 C32 C37 C36 0.8(4)
B1 C32 C37 C36 174.7(2)
C32 B1 C38 C43 -135.8(3)
C44 B1 C38 C43 -20.1(4)
C50 B1 C38 C43 102.0(3)
C32 B1 C38 C39 53.8(3)
C44 B1 C38 C39 169.5(2)
C50 B1 C38 C39 -68.4(3)
C43 C38 C39 F6 -179.3(2)
B1 C38 C39 F6 -7.6(4)
C43 C38 C39 C40 -0.1(4)
B1 C38 C39 C40 171.6(2)
F6 C39 C40 F7 -0.9(4)
C38 C39 C40 F7 179.9(2)
F6 C39 C40 C41 178.6(2)
C38 C39 C40 C41 -0.6(4)
F7 C40 C41 F8 1.8(4)
C39 C40 C41 F8 -177.8(2)
F7 C40 C41 C42 -179.3(2)
C39 C40 C41 C42 1.1(4)
F8 C41 C42 F9 0.6(4)
C40 C41 C42 F9 -178.3(2)
F8 C41 C42 C43 177.9(2)
C40 C41 C42 C43 -0.9(4)
C39 C38 C43 F10 179.6(2)
B1 C38 C43 F10 8.7(4)
C39 C38 C43 C42 0.3(4)
B1 C38 C43 C42 -170.6(2)
F9 C42 C43 F10 -1.8(3)
C41 C42 C43 F10 -179.1(2)
F9 C42 C43 C38 177.5(2)
C41 C42 C43 C38 0.2(4)
C32 B1 C44 C49 -107.4(3)
C38 B1 C44 C49 129.7(3)
C50 B1 C44 C49 14.3(4)
C32 B1 C44 C45 65.9(3)
C38 B1 C44 C45 -56.9(3)
C50 B1 C44 C45 -172.4(2)
C49 C44 C45 F11 178.9(2)
B1 C44 C45 F11 4.6(3)
C49 C44 C45 C46 -1.8(4)
B1 C44 C45 C46 -176.1(2)
F11 C45 C46 F12 -3.5(4)
C44 C45 C46 F12 177.1(2)
F11 C45 C46 C47 177.5(2)
C44 C45 C46 C47 -1.8(4)
F12 C46 C47 F13 2.7(4)
C45 C46 C47 F13 -178.3(2)
F12 C46 C47 C48 -175.8(2)
C45 C46 C47 C48 3.2(4)
F13 C47 C48 F14 -0.8(4)
C46 C47 C48 F14 177.7(2)
F13 C47 C48 C49 -179.4(2)
C46 C47 C48 C49 -0.8(4)
C45 C44 C49 F15 -175.5(2)
B1 C44 C49 F15 -1.8(4)
C45 C44 C49 C48 4.4(4)
B1 C44 C49 C48 178.0(2)
F14 C48 C49 F15 -1.9(3)
C47 C48 C49 F15 176.6(2)
F14 C48 C49 C44 178.2(2)
C47 C48 C49 C44 -3.2(4)
C32 B1 C50 C55 -17.2(4)
C38 B1 C50 C55 105.9(3)
C44 B1 C50 C55 -132.6(3)
C32 B1 C50 C51 166.4(2)
C38 B1 C50 C51 -70.5(3)
C44 B1 C50 C51 51.1(3)
C55 C50 C51 F16 -176.3(2)
B1 C50 C51 F16 0.5(4)
C55 C50 C51 C52 5.3(4)
B1 C50 C51 C52 -177.8(2)
F16 C51 C52 F17 -1.2(4)
C50 C51 C52 F17 177.2(2)
F16 C51 C52 C53 177.4(2)
C50 C51 C52 C53 -4.2(4)
F17 C52 C53 F18 0.8(4)
C51 C52 C53 F18 -177.9(3)
F17 C52 C53 C54 179.3(3)
C51 C52 C53 C54 0.7(4)
F18 C53 C54 F19 0.2(5)
C52 C53 C54 F19 -178.3(3)
F18 C53 C54 C55 179.6(3)
C52 C53 C54 C55 1.1(4)
C51 C50 C55 F20 177.4(2)
B1 C50 C55 F20 0.8(4)
C51 C50 C55 C54 -3.4(4)
B1 C50 C55 C54 180.0(3)
F19 C54 C55 F20 -0.9(4)
C53 C54 C55 F20 179.7(3)
F19 C54 C55 C50 179.8(3)
C53 C54 C55 C50 0.5(5)
Pd1 C31 C30A C30B -83.0(8)
C30B C31 C30A C29 48.4(11)
Pd1 C31 C30A C29 -34.6(11)
C30B C31 C30A Pd1 83.0(8)
Pd1 C29 C30A C30B 87.5(8)
C30B C29 C30A C31 -52.9(11)
Pd1 C29 C30A C31 34.6(11)
C30B C29 C30A Pd1 -87.5(8)
C31 C30A C30B C29 151.9(5)
Pd1 C30A C30B C29 76.7(3)
C29 C30A C30B C31 -151.9(5)
Pd1 C30A C30B C31 -75.2(3)
C31 C30A C30B Pd1 75.2(3)
C29 C30A C30B Pd1 -76.7(3)
Pd1 C29 C30B C30A -79.7(8)
C30A C29 C30B C31 31.5(7)
Pd1 C29 C30B C31 -48.2(6)
C30A C29 C30B Pd1 79.7(8)
Pd1 C31 C30B C30A 84.8(8)
C30A C31 C30B C29 -35.4(8)
Pd1 C31 C30B C29 49.4(6)
C30A C31 C30B Pd1 -84.8(8)
C14 C13 N1 C1 -4.0(4)
C15 C13 N1 C1 176.5(2)
C14 C13 N1 Pd1 177.69(19)
C15 C13 N1 Pd1 -1.7(3)
C2 C1 N1 C13 104.2(3)
C6 C1 N1 C13 -80.7(3)
C2 C1 N1 Pd1 -77.7(3)
C6 C1 N1 Pd1 97.5(3)
C16 C15 N2 C17 -0.3(3)
C13 C15 N2 C17 -179.8(2)
C16 C15 N2 Pd1 179.12(5)
C13 C15 N2 Pd1 -0.3(2)
C18 C17 N2 C15 -100.8(3)
C22 C17 N2 C15 85.8(3)
C18 C17 N2 Pd1 79.8(3)
C22 C17 N2 Pd1 -93.6(3)
C30B C30A Pd1 N2 109.9(8)
C31 C30A Pd1 N2 21.0(6)
C29 C30A Pd1 N2 -179.3(3)
C30B C30A Pd1 N1 -88.1(9)
C31 C30A Pd1 N1 -177.1(2)
C29 C30A Pd1 N1 -17.4(7)
C31 C30A Pd1 C30B -88.9(9)
C29 C30A Pd1 C30B 70.8(8)
C30B C30A Pd1 C31 88.9(9)
C29 C30A Pd1 C31 159.7(8)
C30B C30A Pd1 C29 -70.8(8)
C31 C30A Pd1 C29 -159.7(8)
C15 N2 Pd1 C30A 168.3(4)
C17 N2 Pd1 C30A -12.3(4)
C15 N2 Pd1 N1 -0.43(16)
C17 N2 Pd1 N1 179.0(2)
C15 N2 Pd1 C30B -158.2(3)
C17 N2 Pd1 C30B 21.3(4)
C15 N2 Pd1 C31 -179.38(19)
C17 N2 Pd1 C31 0.1(2)
C13 N1 Pd1 C30A -166.8(4)
C1 N1 Pd1 C30A 14.9(4)
C13 N1 Pd1 N2 1.23(18)
C1 N1 Pd1 N2 -177.0(2)
C13 N1 Pd1 C30B 161.4(3)
C1 N1 Pd1 C30B -16.9(4)
C13 N1 Pd1 C29 -177.3(3)
C1 N1 Pd1 C29 4.4(3)
C29 C30B Pd1 C30A -78.1(9)
C31 C30B Pd1 C30A 63.5(8)
C30A C30B Pd1 N2 -96.4(9)
C29 C30B Pd1 N2 -174.5(3)
C31 C30B Pd1 N2 -32.9(5)
C30A C30B Pd1 N1 116.2(8)
C29 C30B Pd1 N1 38.1(6)
C31 C30B Pd1 N1 179.7(2)
C30A C30B Pd1 C31 -63.5(8)
C29 C30B Pd1 C31 -141.6(6)
C30A C30B Pd1 C29 78.1(9)
C31 C30B Pd1 C29 141.6(6)
C30B C31 Pd1 C30A -34.3(4)
C30A C31 Pd1 N2 -166.0(4)
C30B C31 Pd1 N2 159.7(3)
C30A C31 Pd1 C30B 34.3(4)
C30A C31 Pd1 C29 12.5(5)
C30B C31 Pd1 C29 -21.9(4)
C30B C29 Pd1 C30A 37.5(4)
C30B C29 Pd1 N1 -153.6(4)
C30A C29 Pd1 N1 168.9(5)
C30A C29 Pd1 C30B -37.5(4)
C30B C29 Pd1 C31 25.2(4)
C30A C29 Pd1 C31 -12.3(5)
